data_7246606
loop_
_publ_author_name
'Devi, Arpita'
'Bharali, Mrinmoy Manash'
'Biswas, Subir'
'Bora, Tonmoy J.'
'Nath, Jayanta K.'
'Lee, Seonghwan'
'Park, Young-Bin'
'Saikia, Lakshi'
'Baruah, Manash J.'
'Bania, Kusum K.'

_publ_section_title
;
 Utilization of methanol and ethanol for 3,3&#x2032;-bis(indolyl)methane
 synthesis through activation of peroxymonosulfate over a copper catalyst
;
_journal_issue 9
_journal_name_full 'Green Chemistry'
_journal_page_first 3443
_journal_page_last 3448
_journal_paper_doi 10.1039/D3GC00440F
_journal_volume 25
_journal_year 2023
_chemical_formula_moiety 'C18 H14 Cl2 N2'
_chemical_formula_sum 'C18 H14 Cl2 N2'
_chemical_formula_weight 329.21
_space_group_crystal_system monoclinic
_space_group_IT_number 9
_space_group_name_Hall 'I -2yc'
_space_group_name_H-M_alt 'I 1 c 1'
_atom_sites_solution_hydrogens geom
_atom_sites_solution_primary direct
_atom_sites_solution_secondary difmap
_audit_creation_method SHELXL-97
_audit_update_record
;
2022-12-28 deposited with the CCDC.	2023-04-11 downloaded from the CCDC.
;
_cell_angle_alpha 90.00
_cell_angle_beta 96.61(4)
_cell_angle_gamma 90.00
_cell_formula_units_Z 4
_cell_length_a 7.817(15)
_cell_length_b 18.49(3)
_cell_length_c 11.24(2)
_cell_measurement_reflns_used 4036
_cell_measurement_temperature 296(2)
_cell_measurement_theta_max 22.44
_cell_measurement_theta_min 2.87
_cell_volume 1614(5)
_computing_cell_refinement 'Bruker SAINT'
_computing_data_collection 'Bruker APEX2'
_computing_data_reduction 'Bruker SAINT'
_computing_molecular_graphics 'Bruker SHELXTL'
_computing_publication_material 'Bruker SHELXTL'
_computing_structure_refinement 'SHELXL-2014 (Sheldrick 2014)'
_computing_structure_solution 'SHELXS-97 (Sheldrick, 2008)'
_diffrn_ambient_temperature 296(2)
_diffrn_measured_fraction_theta_full 0.996
_diffrn_measured_fraction_theta_max 0.996
_diffrn_measurement_device_type 'Bruker APEX-II CCD'
_diffrn_measurement_method '\f and \w scans'
_diffrn_radiation_monochromator graphite
_diffrn_radiation_source 'fine-focus sealed tube'
_diffrn_radiation_type MoK\a
_diffrn_radiation_wavelength 0.71073
_diffrn_reflns_av_R_equivalents 0.0626
_diffrn_reflns_av_sigmaI/netI 0.0363
_diffrn_reflns_limit_h_max 10
_diffrn_reflns_limit_h_min -10
_diffrn_reflns_limit_k_max 24
_diffrn_reflns_limit_k_min -24
_diffrn_reflns_limit_l_max 14
_diffrn_reflns_limit_l_min -14
_diffrn_reflns_number 32008
_diffrn_reflns_theta_full 28.42
_diffrn_reflns_theta_max 28.42
_diffrn_reflns_theta_min 2.13
_exptl_absorpt_coefficient_mu 0.399
_exptl_absorpt_correction_T_max 0.916
_exptl_absorpt_correction_T_min 0.887
_exptl_absorpt_correction_type multi-scan
_exptl_absorpt_process_details 'SADABS-2014/2 (Bruker,2014/2)'
_exptl_crystal_colour Green
_exptl_crystal_density_diffrn 1.355
_exptl_crystal_density_method 'not measured'
_exptl_crystal_description BLOCK
_exptl_crystal_F_000 680
_exptl_crystal_size_max 0.30
_exptl_crystal_size_mid 0.26
_exptl_crystal_size_min 0.22
_refine_diff_density_max 0.283
_refine_diff_density_min -0.333
_refine_diff_density_rms 0.068
_refine_ls_abs_structure_details 'Flack H D (1983), Acta Cryst. A39, 876-881'
_refine_ls_abs_structure_Flack 0.01(7)
_refine_ls_extinction_method none
_refine_ls_goodness_of_fit_ref 1.089
_refine_ls_hydrogen_treatment mixed
_refine_ls_matrix_type full
_refine_ls_number_parameters 209
_refine_ls_number_reflns 4036
_refine_ls_number_restraints 5
_refine_ls_restrained_S_all 1.089
_refine_ls_R_factor_all 0.0610
_refine_ls_R_factor_gt 0.0480
_refine_ls_shift/su_max 0.000
_refine_ls_shift/su_mean 0.000
_refine_ls_structure_factor_coef Fsqd
_refine_ls_weighting_details 'calc w=1/[\s^2^(Fo^2^)+(0.0600P)^2^+0.6511P] where P=(Fo^2^+2Fc^2^)/3'
_refine_ls_weighting_scheme calc
_refine_ls_wR_factor_gt 0.1152
_refine_ls_wR_factor_ref 0.1238
_reflns_number_gt 3327
_reflns_number_total 4036
_reflns_threshold_expression >2sigma(I)
_cod_data_source_file d3gc00440f2.cif
_cod_data_source_block kkb_ap03_0m_a
_cod_depositor_comments
;
The following automatic conversions were performed:

data item '_space_group_crystal_system' value 'MONOCLINIC' was
changed to 'monoclinic' in accordance with the
/home/data/users/saulius/crontab/automatic-downloads/rss-feeds/RSC/lib/dictionaries/cif_core.dic
dictionary named 'cif_core.dic' version 2.4.2 last updated on
2011-04-26.

Automatic conversion script
Id: cif_fix_values 7556 2019-12-06 15:28:31Z antanas 

 Adding full bibliography for 7246605--7246607.cif.
;
_cod_database_code 7246606

loop_
_symmetry_equiv_pos_as_xyz
'x, y, z'
'x, -y, z+1/2'
'x+1/2, y+1/2, z+1/2'
'x+1/2, -y+1/2, z+1'

loop_
_atom_site_label
_atom_site_type_symbol
_atom_site_fract_x
_atom_site_fract_y
_atom_site_fract_z
_atom_site_U_iso_or_equiv
_atom_site_adp_type
_atom_site_occupancy
_atom_site_symmetry_multiplicity
_atom_site_calc_flag
_atom_site_refinement_flags
_atom_site_disorder_assembly
_atom_site_disorder_group
Cl1 Cl 0.65711(12) 0.25730(4) 0.07795(11) 0.0760(3) Uani 1 1 d . . .
Cl2 Cl 1.23905(10) 0.21226(4) 0.69889(7) 0.0621(2) Uani 1 1 d . . .
N1 N 0.6353(3) -0.05984(14) 0.0733(3) 0.0547(6) Uani 1 1 d . . .
N2 N 1.1858(4) 0.03977(17) 0.2167(2) 0.0599(7) Uani 1 1 d D . .
C4 C 0.7500(4) -0.07466(15) 0.1745(3) 0.0500(7) Uani 1 1 d . . .
H4 H 0.7782 -0.1208 0.2033 0.060 Uiso 1 1 calc R . .
C5 C 0.6239(3) 0.01407(15) 0.0580(3) 0.0444(6) Uani 1 1 d . . .
C6 C 0.5250(3) 0.0555(2) -0.0294(3) 0.0538(7) Uani 1 1 d . . .
H6 H 0.4532 0.0336 -0.0908 0.065 Uiso 1 1 calc R . .
C7 C 0.5380(4) 0.1297(2) -0.0212(3) 0.0558(8) Uani 1 1 d . . .
H7 H 0.4743 0.1586 -0.0778 0.067 Uiso 1 1 calc R . .
C8 C 0.6473(3) 0.16231(15) 0.0727(3) 0.0472(6) Uani 1 1 d . . .
C9 C 0.7479(3) 0.12309(14) 0.1579(2) 0.0400(5) Uani 1 1 d . . .
H9 H 0.8214 0.1461 0.2170 0.048 Uiso 1 1 calc R . .
C10 C 0.7368(3) 0.04580(13) 0.1534(2) 0.0348(5) Uani 1 1 d . . .
C3 C 0.8162(3) -0.01151(13) 0.2260(2) 0.0383(5) Uani 1 1 d . . .
C2 C 0.9442(3) -0.00369(14) 0.3379(2) 0.0373(5) Uani 1 1 d . . .
H2 H 0.8847 0.0217 0.3976 0.045 Uiso 1 1 calc R . .
C1 C 0.9998(4) -0.07791(17) 0.3914(3) 0.0530(7) Uani 1 1 d . . .
H1A H 1.0674 -0.1028 0.3382 0.080 Uiso 1 1 calc R . .
H1B H 0.8994 -0.1061 0.4019 0.080 Uiso 1 1 calc R . .
H1C H 1.0672 -0.0711 0.4676 0.080 Uiso 1 1 calc R . .
C11 C 1.0970(3) 0.04221(13) 0.3150(2) 0.0356(5) Uani 1 1 d . . .
C18 C 1.1802(3) 0.09757(13) 0.3920(2) 0.0336(5) Uani 1 1 d . . .
C17 C 1.1550(3) 0.12424(13) 0.5061(2) 0.0358(5) Uani 1 1 d . . .
H17 H 1.0689 0.1057 0.5480 0.043 Uiso 1 1 calc R . .
C16 C 1.2625(3) 0.17901(13) 0.5539(3) 0.0423(6) Uani 1 1 d . . .
C15 C 1.3895(4) 0.21049(15) 0.4922(3) 0.0511(7) Uani 1 1 d . . .
H15 H 1.4549 0.2487 0.5267 0.061 Uiso 1 1 calc R . .
C14 C 1.4182(3) 0.18508(17) 0.3805(3) 0.0500(7) Uani 1 1 d . . .
H14 H 1.5018 0.2058 0.3387 0.060 Uiso 1 1 calc R . .
C13 C 1.3169(3) 0.12672(14) 0.3320(2) 0.0399(5) Uani 1 1 d . . .
C12 C 1.3176(3) 0.09016(15) 0.2260(2) 0.0380(5) Uani 1 1 d . . .
H12 H 1.3940 0.0979 0.1696 0.046 Uiso 1 1 calc R . .
H1 H 0.585(5) -0.0929(18) 0.022(3) 0.055(9) Uiso 1 1 d . . .
H2A H 1.159(6) 0.006(2) 0.154(3) 0.101(15) Uiso 1 1 d D . .

loop_
_atom_site_aniso_label
_atom_site_aniso_U_11
_atom_site_aniso_U_22
_atom_site_aniso_U_33
_atom_site_aniso_U_23
_atom_site_aniso_U_13
_atom_site_aniso_U_12
Cl1 0.0679(5) 0.0466(4) 0.1108(7) 0.0137(5) -0.0019(5) 0.0032(4)
Cl2 0.0787(5) 0.0546(4) 0.0485(4) -0.0101(3) -0.0120(3) -0.0016(4)
N1 0.0478(13) 0.0490(13) 0.0650(16) -0.0191(13) -0.0030(11) -0.0161(11)
N2 0.0577(15) 0.0702(18) 0.0529(15) -0.0068(14) 0.0103(12) -0.0059(13)
C4 0.0494(15) 0.0372(13) 0.0630(19) -0.0080(12) 0.0048(13) -0.0097(12)
C5 0.0331(12) 0.0504(15) 0.0492(15) -0.0104(12) 0.0029(11) -0.0099(11)
C6 0.0348(13) 0.078(2) 0.0472(16) -0.0124(14) -0.0028(11) -0.0043(13)
C7 0.0366(14) 0.074(2) 0.0551(17) 0.0101(15) -0.0012(12) 0.0012(13)
C8 0.0333(11) 0.0472(14) 0.0609(16) 0.0042(13) 0.0051(11) -0.0007(12)
C9 0.0316(11) 0.0407(12) 0.0471(13) -0.0043(11) 0.0027(10) -0.0071(10)
C10 0.0256(10) 0.0378(12) 0.0408(12) -0.0076(10) 0.0035(9) -0.0054(9)
C3 0.0325(11) 0.0360(13) 0.0471(13) -0.0042(11) 0.0075(10) -0.0070(9)
C2 0.0355(12) 0.0379(13) 0.0390(12) -0.0023(10) 0.0064(10) -0.0048(10)
C1 0.0534(17) 0.0467(16) 0.0583(18) 0.0093(13) 0.0038(14) -0.0045(13)
C11 0.0294(11) 0.0382(12) 0.0384(12) 0.0008(10) 0.0007(9) -0.0029(9)
C18 0.0283(10) 0.0299(11) 0.0412(12) 0.0070(9) -0.0020(9) 0.0010(8)
C17 0.0340(11) 0.0318(11) 0.0401(12) 0.0022(9) -0.0024(9) 0.0028(9)
C16 0.0435(13) 0.0328(12) 0.0468(14) 0.0043(11) -0.0102(11) 0.0031(10)
C15 0.0442(14) 0.0392(14) 0.0657(18) 0.0034(13) -0.0122(13) -0.0108(11)
C14 0.0363(13) 0.0473(15) 0.0641(18) 0.0149(13) -0.0035(12) -0.0106(11)
C13 0.0287(11) 0.0411(13) 0.0493(14) 0.0101(11) 0.0013(10) 0.0012(10)
C12 0.0304(11) 0.0475(14) 0.0376(12) 0.0021(10) 0.0107(9) -0.0052(10)

loop_
_atom_type_symbol
_atom_type_description
_atom_type_scat_dispersion_real
_atom_type_scat_dispersion_imag
_atom_type_scat_source
C C 0.0033 0.0016 'International Tables Vol C Tables 4.2.6.8 and 6.1.1.4'
H H 0.0000 0.0000 'International Tables Vol C Tables 4.2.6.8 and 6.1.1.4'
Cl Cl 0.1484 0.1585 'International Tables Vol C Tables 4.2.6.8 and 6.1.1.4'
N N 0.0061 0.0033 'International Tables Vol C Tables 4.2.6.8 and 6.1.1.4'

loop_
_geom_angle_atom_site_label_1
_geom_angle_atom_site_label_2
_geom_angle_atom_site_label_3
_geom_angle
_geom_angle_site_symmetry_1
_geom_angle_site_symmetry_3
_geom_angle_publ_flag
C5 N1 C4 108.8(2) . . ?
C5 N1 H1 125(2) . . ?
C4 N1 H1 126(2) . . ?
C11 N2 C12 111.0(3) . . ?
C11 N2 H2A 122(3) . . ?
C12 N2 H2A 127(3) . . ?
C3 C4 N1 110.6(3) . . ?
C3 C4 H4 124.7 . . ?
N1 C4 H4 124.7 . . ?
N1 C5 C6 130.5(3) . . ?
N1 C5 C10 106.7(2) . . ?
C6 C5 C10 122.8(3) . . ?
C7 C6 C5 117.8(3) . . ?
C7 C6 H6 121.1 . . ?
C5 C6 H6 121.1 . . ?
C6 C7 C8 120.5(3) . . ?
C6 C7 H7 119.7 . . ?
C8 C7 H7 119.7 . . ?
C9 C8 C7 122.9(3) . . ?
C9 C8 Cl1 119.0(2) . . ?
C7 C8 Cl1 118.1(2) . . ?
C8 C9 C10 118.3(2) . . ?
C8 C9 H9 120.8 . . ?
C10 C9 H9 120.8 . . ?
C9 C10 C5 117.7(2) . . ?
C9 C10 C3 134.2(2) . . ?
C5 C10 C3 108.2(2) . . ?
C4 C3 C10 105.7(3) . . ?
C4 C3 C2 127.4(3) . . ?
C10 C3 C2 126.9(2) . . ?
C11 C2 C3 111.8(2) . . ?
C11 C2 C1 111.9(2) . . ?
C3 C2 C1 111.6(2) . . ?
C11 C2 H2 107.1 . . ?
C3 C2 H2 107.1 . . ?
C1 C2 H2 107.1 . . ?
C2 C1 H1A 109.5 . . ?
C2 C1 H1B 109.5 . . ?
H1A C1 H1B 109.5 . . ?
C2 C1 H1C 109.5 . . ?
H1A C1 H1C 109.5 . . ?
H1B C1 H1C 109.5 . . ?
N2 C11 C18 105.7(2) . . ?
N2 C11 C2 127.0(2) . . ?
C18 C11 C2 127.3(2) . . ?
C17 C18 C13 119.1(2) . . ?
C17 C18 C11 133.8(2) . . ?
C13 C18 C11 107.0(2) . . ?
C16 C17 C18 117.8(2) . . ?
C16 C17 H17 121.1 . . ?
C18 C17 H17 121.1 . . ?
C17 C16 C15 123.1(3) . . ?
C17 C16 Cl2 119.2(2) . . ?
C15 C16 Cl2 117.7(2) . . ?
C14 C15 C16 120.4(3) . . ?
C14 C15 H15 119.8 . . ?
C16 C15 H15 119.8 . . ?
C15 C14 C13 118.0(3) . . ?
C15 C14 H14 121.0 . . ?
C13 C14 H14 121.0 . . ?
C12 C13 C14 131.0(3) . . ?
C12 C13 C18 107.6(2) . . ?
C14 C13 C18 121.4(3) . . ?
C13 C12 N2 108.7(2) . . ?
C13 C12 H12 125.7 . . ?
N2 C12 H12 125.7 . . ?

loop_
_geom_bond_atom_site_label_1
_geom_bond_atom_site_label_2
_geom_bond_distance
_geom_bond_site_symmetry_2
_geom_bond_publ_flag
Cl1 C8 1.759(4) . ?
Cl2 C16 1.771(4) . ?
N1 C5 1.379(4) . ?
N1 C4 1.392(5) . ?
N1 H1 0.90(4) . ?
N2 C11 1.372(4) . ?
N2 C12 1.384(4) . ?
N2 H2A 0.945(12) . ?
C4 C3 1.377(4) . ?
C4 H4 0.9300 . ?
C5 C6 1.406(5) . ?
C5 C10 1.434(4) . ?
C6 C7 1.377(6) . ?
C6 H6 0.9300 . ?
C7 C8 1.414(5) . ?
C7 H7 0.9300 . ?
C8 C9 1.374(4) . ?
C9 C10 1.432(4) . ?
C9 H9 0.9300 . ?
C10 C3 1.434(4) . ?
C3 C2 1.521(4) . ?
C2 C11 1.511(4) . ?
C2 C1 1.541(4) . ?
C2 H2 0.9800 . ?
C1 H1A 0.9600 . ?
C1 H1B 0.9600 . ?
C1 H1C 0.9600 . ?
C11 C18 1.445(4) . ?
C18 C17 1.409(4) . ?
C18 C13 1.434(4) . ?
C17 C16 1.384(4) . ?
C17 H17 0.9300 . ?
C16 C15 1.401(4) . ?
C15 C14 1.383(5) . ?
C15 H15 0.9300 . ?
C14 C13 1.411(4) . ?
C14 H14 0.9300 . ?
C13 C12 1.370(4) . ?
C12 H12 0.9300 . ?

loop_
_geom_torsion_atom_site_label_1
_geom_torsion_atom_site_label_2
_geom_torsion_atom_site_label_3
_geom_torsion_atom_site_label_4
_geom_torsion
_geom_torsion_site_symmetry_1
_geom_torsion_site_symmetry_2
_geom_torsion_site_symmetry_3
_geom_torsion_site_symmetry_4
_geom_torsion_publ_flag
C5 N1 C4 C3 -0.5(4) . . . . ?
C4 N1 C5 C6 -179.3(3) . . . . ?
C4 N1 C5 C10 0.3(3) . . . . ?
N1 C5 C6 C7 179.0(3) . . . . ?
C10 C5 C6 C7 -0.5(4) . . . . ?
C5 C6 C7 C8 -0.1(4) . . . . ?
C6 C7 C8 C9 1.5(5) . . . . ?
C6 C7 C8 Cl1 -179.8(2) . . . . ?
C7 C8 C9 C10 -2.1(4) . . . . ?
Cl1 C8 C9 C10 179.16(18) . . . . ?
C8 C9 C10 C5 1.5(4) . . . . ?
C8 C9 C10 C3 -178.4(3) . . . . ?
N1 C5 C10 C9 -179.8(2) . . . . ?
C6 C5 C10 C9 -0.2(4) . . . . ?
N1 C5 C10 C3 0.1(3) . . . . ?
C6 C5 C10 C3 179.7(2) . . . . ?
N1 C4 C3 C10 0.6(3) . . . . ?
N1 C4 C3 C2 179.5(2) . . . . ?
C9 C10 C3 C4 179.5(3) . . . . ?
C5 C10 C3 C4 -0.4(3) . . . . ?
C9 C10 C3 C2 0.5(4) . . . . ?
C5 C10 C3 C2 -179.4(2) . . . . ?
C4 C3 C2 C11 127.1(3) . . . . ?
C10 C3 C2 C11 -54.1(3) . . . . ?
C4 C3 C2 C1 1.0(4) . . . . ?
C10 C3 C2 C1 179.7(2) . . . . ?
C12 N2 C11 C18 -0.6(3) . . . . ?
C12 N2 C11 C2 179.5(2) . . . . ?
C3 C2 C11 N2 -42.6(4) . . . . ?
C1 C2 C11 N2 83.4(3) . . . . ?
C3 C2 C11 C18 137.6(3) . . . . ?
C1 C2 C11 C18 -96.5(3) . . . . ?
N2 C11 C18 C17 -177.6(3) . . . . ?
C2 C11 C18 C17 2.3(4) . . . . ?
N2 C11 C18 C13 0.9(3) . . . . ?
C2 C11 C18 C13 -179.2(2) . . . . ?
C13 C18 C17 C16 1.4(3) . . . . ?
C11 C18 C17 C16 179.7(2) . . . . ?
C18 C17 C16 C15 2.5(4) . . . . ?
C18 C17 C16 Cl2 -178.20(17) . . . . ?
C17 C16 C15 C14 -3.0(4) . . . . ?
Cl2 C16 C15 C14 177.6(2) . . . . ?
C16 C15 C14 C13 -0.4(4) . . . . ?
C15 C14 C13 C12 -179.1(3) . . . . ?
C15 C14 C13 C18 4.3(4) . . . . ?
C17 C18 C13 C12 177.8(2) . . . . ?
C11 C18 C13 C12 -0.9(3) . . . . ?
C17 C18 C13 C14 -4.8(3) . . . . ?
C11 C18 C13 C14 176.4(2) . . . . ?
C14 C13 C12 N2 -176.5(3) . . . . ?
C18 C13 C12 N2 0.6(3) . . . . ?
C11 N2 C12 C13 0.0(3) . . . . ?
